data_4126530
loop_
_publ_author_name
'Hennersdorf, Felix'
'Fr\"otschel, Julia'
'Weigand, Jan J.'

_publ_section_title
;
 Selective Derivatization of a Hexaphosphane from Functionalization of
 White Phosphorus.
;
_journal_name_full 'Journal of the American Chemical Society'
_journal_paper_doi 10.1021/jacs.7b07704
_journal_year 2017
_chemical_formula_moiety 'C58 H82 Ga2 N4 P4'
_chemical_formula_sum 'C58 H82 Ga2 N4 P4'
_chemical_formula_weight 1098.59
_space_group_crystal_system monoclinic
_space_group_IT_number 15
_space_group_name_Hall '-C 2yc'
_space_group_name_H-M_alt 'C 1 2/c 1'
_symmetry_space_group_name_Hall '-C 2yc'
_symmetry_space_group_name_H-M 'C 1 2/c 1'
_atom_sites_solution_hydrogens geom
_audit_creation_date 2017-04-20
_audit_creation_method
;
Olex2 1.2
(compiled 2015.09.30 svn.r3233 for OlexSys, GUI svn.r5103)
;
_cell_angle_alpha 90
_cell_angle_beta 92.7471(8)
_cell_angle_gamma 90
_cell_formula_units_Z 8
_cell_length_a 18.34458(19)
_cell_length_b 18.10118(18)
_cell_length_c 43.7739(4)
_cell_measurement_reflns_used 45624
_cell_measurement_temperature 100.01(10)
_cell_measurement_theta_max 76.4640
_cell_measurement_theta_min 3.4120
_cell_volume 14518.8(2)
_computing_cell_refinement 'CrysAlisPro 1.171.38.43 (Rigaku OD, 2015)'
_computing_data_collection 'CrysAlisPro 1.171.38.43 (Rigaku OD, 2015)'
_computing_data_reduction 'CrysAlisPro 1.171.38.43 (Rigaku OD, 2015)'
_computing_molecular_graphics 'Olex2 (Dolomanov et al., 2009)'
_computing_publication_material 'Olex2 (Dolomanov et al., 2009)'
_computing_structure_refinement 'ShelXL (Sheldrick, 2015)'
_computing_structure_solution 'ShelXT (Sheldrick, 2015)'
_diffrn_ambient_environment N~2~
_diffrn_ambient_temperature 100.01(10)
_diffrn_detector 'CCD plate'
_diffrn_detector_area_resol_mean 5.2850
_diffrn_detector_type AtlasS2
_diffrn_measured_fraction_theta_full 1.000
_diffrn_measured_fraction_theta_max 0.986
_diffrn_measurement_details
;
List of Runs (angles in degrees, time in seconds):

  # Type    Start    End  Width  t~exp~   \w     \q     \k     \f   Frames
--------------------------------------------------------------------------
  1  \w    -61.00  34.00   0.50    1.50    --  -38.50  38.00 -90.00  190
  2  \w     23.00  98.00   0.50    1.50    --   42.50-125.00-180.00  150
  3  \w     23.00  98.00   0.50    1.50    --   42.50-125.00  60.00  150
  4  \w     23.00  98.00   0.50    1.50    --   42.50-125.00 -60.00  150
  5  \w     16.00 113.00   0.50    1.50    --   42.50  57.00-180.00  194
  6  \w     23.00  98.00   0.50    1.50    --   42.50-125.00   0.00  150
  7  \w     87.00 178.00   0.50    6.00    --  111.00  30.00 150.00  182
  8  \w     37.00 142.00   0.50    6.00    --  111.00 -77.00 -90.00  210
  9  \w     30.00 109.00   0.50    6.00    --  111.00 -94.00  60.00  158
 10  \w     31.00 156.00   0.50    6.00    --  111.00 -15.00-120.00  250
 11  \w     40.00 135.00   0.50    6.00    --  111.00 -45.00-120.00  190
 12  \w     30.00 109.00   0.50    6.00    --  111.00 -94.00-150.00  158
 13  \w     30.00 109.00   0.50    6.00    --  111.00 -94.00  90.00  158
 14  \w     87.00 178.00   0.50    6.00    --  111.00  30.00 120.00  182
 15  \w     80.00 178.00   0.50    6.00    --  111.00  77.00  30.00  196
 16  \w     11.00 116.00   0.50    1.50    --   42.50  77.00 -60.00  210
 17  \w     16.00 113.00   0.50    1.50    --   42.50  57.00 -90.00  194
 18  \w     16.00 113.00   0.50    1.50    --   42.50  57.00   0.00  194
 19  \w     11.00 116.00   0.50    1.50    --   42.50  77.00  60.00  210
 20  \w     66.00 140.00   0.50    6.00    --  111.00  15.00 -30.00  148
;
_diffrn_measurement_device 'four-circle diffractometer'
_diffrn_measurement_device_type 'SuperNova, Dual, Cu at zero, AtlasS2'
_diffrn_measurement_method '\w scans'
_diffrn_orient_matrix_type 'CrysAlisPro convention (1999,Acta A55,543-557)'
_diffrn_orient_matrix_UB_11 -0.0574751000
_diffrn_orient_matrix_UB_12 0.0219060000
_diffrn_orient_matrix_UB_13 0.0229327000
_diffrn_orient_matrix_UB_21 -0.0555750000
_diffrn_orient_matrix_UB_22 -0.0523901000
_diffrn_orient_matrix_UB_23 -0.0161903000
_diffrn_orient_matrix_UB_31 0.0261885000
_diffrn_orient_matrix_UB_32 -0.0633734000
_diffrn_orient_matrix_UB_33 0.0212630000
_diffrn_radiation_monochromator mirror
_diffrn_radiation_probe x-ray
_diffrn_radiation_type CuK\a
_diffrn_radiation_wavelength 1.54184
_diffrn_reflns_av_R_equivalents 0.0588
_diffrn_reflns_av_unetI/netI 0.0291
_diffrn_reflns_Laue_measured_fraction_full 1.000
_diffrn_reflns_Laue_measured_fraction_max 0.986
_diffrn_reflns_limit_h_max 22
_diffrn_reflns_limit_h_min -22
_diffrn_reflns_limit_k_max 21
_diffrn_reflns_limit_k_min -22
_diffrn_reflns_limit_l_max 55
_diffrn_reflns_limit_l_min -50
_diffrn_reflns_number 77051
_diffrn_reflns_point_group_measured_fraction_full 1.000
_diffrn_reflns_point_group_measured_fraction_max 0.986
_diffrn_reflns_theta_full 67.684
_diffrn_reflns_theta_max 76.807
_diffrn_reflns_theta_min 3.432
_diffrn_source 'micro-focus sealed X-ray tube'
_diffrn_source_type 'SuperNova (Cu) X-ray Source'
_exptl_absorpt_coefficient_mu 1.976
_exptl_absorpt_correction_T_max 0.547
_exptl_absorpt_correction_T_min 0.261
_exptl_absorpt_correction_type gaussian
_exptl_absorpt_process_details
;
CrysAlisPro 1.171.38.43 (Rigaku Oxford Diffraction, 2015)
Numerical absorption correction based on gaussian integration over
            a multifaceted crystal model
Empirical absorption correction using spherical harmonics,
 implemented in SCALE3 ABSPACK scaling algorithm.
;
_exptl_crystal_colour orange
_exptl_crystal_colour_primary orange
_exptl_crystal_density_diffrn 1.005
_exptl_crystal_description block
_exptl_crystal_F_000 4640
_exptl_crystal_size_max 0.462
_exptl_crystal_size_mid 0.321
_exptl_crystal_size_min 0.184
_refine_diff_density_max 0.787
_refine_diff_density_min -0.431
_refine_diff_density_rms 0.065
_refine_ls_extinction_method none
_refine_ls_goodness_of_fit_ref 1.076
_refine_ls_hydrogen_treatment constr
_refine_ls_matrix_type full
_refine_ls_number_parameters 755
_refine_ls_number_reflns 15110
_refine_ls_number_restraints 396
_refine_ls_restrained_S_all 1.081
_refine_ls_R_factor_all 0.0487
_refine_ls_R_factor_gt 0.0463
_refine_ls_shift/su_max 0.002
_refine_ls_shift/su_mean 0.000
_refine_ls_structure_factor_coef Fsqd
_refine_ls_weighting_details 'w=1/[\s^2^(Fo^2^)+(0.0471P)^2^+33.7644P] where P=(Fo^2^+2Fc^2^)/3'
_refine_ls_weighting_scheme calc
_refine_ls_wR_factor_gt 0.1153
_refine_ls_wR_factor_ref 0.1171
_reflns_Friedel_coverage 0.000
_reflns_number_gt 14348
_reflns_number_total 15110
_reflns_threshold_expression 'I > 2\s(I)'
_cod_data_source_file ja7b07704_si_004.cif
_cod_data_source_block 2_2
_cod_database_code 4126530
_chemical_oxdiff_formula 'C512 H648 Cl57 Ga16 N32 P32 '
_shelx_space_group_comment
;
The symmetry employed for this shelxl refinement is uniquely defined
by the following loop, which should always be used as a source of
symmetry information in preference to the above space-group names.
They are only intended as comments.
;
_reflns_odcompleteness_completeness 99.99
_reflns_odcompleteness_iscentric 1
_reflns_odcompleteness_theta 66.97
_olex2_refinement_description
;
1. Fixed Uiso
 At 1.2 times of:
  All C(H) groups
 At 1.5 times of:
  All C(H,H,H) groups
2. Uiso/Uaniso restraints and constraints
N2A \\sim C18A \\sim C19A \\sim C20A \\sim C21A \\sim C22A \\sim C23A \\sim
C24A \\sim C25A \\sim C26A \\sim C27A \\sim C28A \\sim C29A \\sim N2B \\sim
C18B \\sim C19B \\sim C20B \\sim C21B \\sim C22B \\sim C23B \\sim C24B \\sim
C25B \\sim C26B \\sim C27B \\sim C28B \\sim C29B: within 2A with sigma of 0.01
and sigma for terminal atoms of 0.02
3. Others
 Sof(N2B)=Sof(C18B)=Sof(C19B)=Sof(C20B)=Sof(H20B)=Sof(C21B)=Sof(H21B)=
 Sof(C22B)=Sof(H22B)=Sof(C23B)=Sof(C24B)=Sof(H24B)=Sof(C25B)=Sof(H25D)=
 Sof(H25E)=Sof(H25F)=Sof(C26B)=Sof(H26D)=Sof(H26E)=Sof(H26F)=Sof(C27B)=
 Sof(H27B)=Sof(C28B)=Sof(H28D)=Sof(H28E)=Sof(H28F)=Sof(C29B)=Sof(H29D)=
 Sof(H29E)=Sof(H29F)=1-FVAR(1)
 Sof(N2A)=Sof(C18A)=Sof(C19A)=Sof(C20A)=Sof(H20A)=Sof(C21A)=Sof(H21A)=
 Sof(C22A)=Sof(H22A)=Sof(C23A)=Sof(C24A)=Sof(H24A)=Sof(C25A)=Sof(H25A)=
 Sof(H25B)=Sof(H25C)=Sof(C26A)=Sof(H26A)=Sof(H26B)=Sof(H26C)=Sof(C27A)=
 Sof(H27A)=Sof(C28A)=Sof(H28A)=Sof(H28B)=Sof(H28C)=Sof(C29A)=Sof(H29A)=
 Sof(H29B)=Sof(H29C)=FVAR(1)
4.a Ternary CH refined with riding coordinates:
 C12(H12), C15(H15), C24A(H24A), C27A(H27A), C41(H41), C44(H44), C53(H53),
 C56(H56), C24B(H24B), C27B(H27B)
4.b Aromatic/amide H refined with riding coordinates:
 C2(H2), C8(H8), C9(H9), C10(H10), C20A(H20A), C21A(H21A), C22A(H22A),
 C31(H31), C37(H37), C38(H38), C39(H39), C49(H49), C50(H50), C51(H51),
 C20B(H20B), C21B(H21B), C22B(H22B)
4.c Idealised Me refined as rotating group:
 C4(H4A,H4B,H4C), C5(H5A,H5B,H5C), C13(H13A,H13B,H13C), C14(H14A,H14B,H14C),
 C16(H16A,H16B,H16C), C17(H17A,H17B,H17C), C25A(H25A,H25B,H25C), C26A(H26A,H26B,
 H26C), C28A(H28A,H28B,H28C), C29A(H29A,H29B,H29C), C33(H33A,H33B,H33C),
 C34(H34A,H34B,H34C), C42(H42A,H42B,H42C), C43(H43A,H43B,H43C), C45(H45A,H45B,
 H45C), C46(H46A,H46B,H46C), C54(H54A,H54B,H54C), C55(H55A,H55B,H55C), C57(H57A,
 H57B,H57C), C58(H58A,H58B,H58C), C25B(H25D,H25E,H25F), C26B(H26D,H26E,H26F),
 C28B(H28D,H28E,H28F), C29B(H29D,H29E,H29F)
;
_shelx_shelxl_version_number 2014/7
_olex2_submission_special_instructions 'No special instructions were received'
_oxdiff_exptl_absorpt_empirical_details
;
Empirical correction (ABSPACK) includes:
- Absorption correction using spherical harmonics
- Frame scaling
;
_oxdiff_exptl_absorpt_empirical_full_max 1.620
_oxdiff_exptl_absorpt_empirical_full_min 0.561

loop_
_space_group_symop_operation_xyz
'x, y, z'
'-x, y, -z+1/2'
'x+1/2, y+1/2, z'
'-x+1/2, y+1/2, -z+1/2'
'-x, -y, -z'
'x, -y, z-1/2'
'-x+1/2, -y+1/2, -z'
'x+1/2, -y+1/2, z-1/2'

loop_
_atom_site_label
_atom_site_type_symbol
_atom_site_fract_x
_atom_site_fract_y
_atom_site_fract_z
_atom_site_U_iso_or_equiv
_atom_site_adp_type
_atom_site_occupancy
_atom_site_site_symmetry_order
_atom_site_calc_flag
_atom_site_refinement_flags_posn
_atom_site_refinement_flags_adp
_atom_site_refinement_flags_occupancy
_atom_site_disorder_assembly
_atom_site_disorder_group
Ga1 Ga 0.72025(2) 0.55940(2) 0.32489(2) 0.02641(7) Uani 1 1 d . . . . .
Ga2 Ga 0.74762(2) 0.53689(2) 0.42571(2) 0.02043(7) Uani 1 1 d . . . . .
P1 P 0.73684(3) 0.46631(3) 0.38038(2) 0.02371(11) Uani 1 1 d . . . . .
P2 P 0.64810(3) 0.55053(3) 0.36875(2) 0.02808(12) Uani 1 1 d . . . . .
P3 P 0.81178(3) 0.55700(3) 0.36504(2) 0.02570(12) Uani 1 1 d . . . . .
P4 P 0.73191(3) 0.63233(3) 0.38786(2) 0.02877(12) Uani 1 1 d . . . . .
N1 N 0.71426(12) 0.47939(12) 0.29463(4) 0.0321(4) Uani 1 1 d . . . . .
N2A N 0.7184(7) 0.6441(6) 0.2948(3) 0.0346(16) Uani 0.693(5) 1 d . U P A 1
N3 N 0.68117(10) 0.51693(10) 0.45844(4) 0.0231(3) Uani 1 1 d . . . . .
N4 N 0.83776(10) 0.53328(11) 0.45196(4) 0.0261(4) Uani 1 1 d . . . . .
C1 C 0.69953(15) 0.49106(17) 0.26489(6) 0.0399(6) Uani 1 1 d . . . . .
C2 C 0.68919(17) 0.56184(18) 0.25203(6) 0.0458(7) Uani 1 1 d . . . . .
H2 H 0.6717 0.5626 0.2312 0.055 Uiso 1 1 calc R . . . .
C3 C 0.70083(17) 0.63035(18) 0.26535(6) 0.0457(7) Uani 1 1 d . . . . .
C4 C 0.69518(19) 0.4270(2) 0.24295(6) 0.0533(8) Uani 1 1 d . . . . .
H4A H 0.7365 0.4290 0.2296 0.080 Uiso 1 1 calc GR . . . .
H4B H 0.6494 0.4297 0.2305 0.080 Uiso 1 1 calc GR . . . .
H4C H 0.6968 0.3805 0.2545 0.080 Uiso 1 1 calc GR . . . .
C5 C 0.6967(2) 0.6966(2) 0.24405(7) 0.0646(10) Uani 1 1 d . . . . .
H5A H 0.6498 0.6964 0.2324 0.097 Uiso 1 1 calc GR . . . .
H5B H 0.7365 0.6940 0.2299 0.097 Uiso 1 1 calc GR . . . .
H5C H 0.7013 0.7422 0.2561 0.097 Uiso 1 1 calc GR . . . .
C6 C 0.72874(16) 0.40595(14) 0.30625(5) 0.0366(6) Uani 1 1 d . . . . .
C7 C 0.67018(17) 0.36374(15) 0.31669(6) 0.0429(6) Uani 1 1 d . . . . .
C8 C 0.6860(2) 0.29398(17) 0.32870(7) 0.0509(7) Uani 1 1 d . . . . .
H8 H 0.6476 0.2639 0.3355 0.061 Uiso 1 1 calc R . . . .
C9 C 0.7561(2) 0.26817(17) 0.33083(7) 0.0560(8) Uani 1 1 d . . . . .
H9 H 0.7656 0.2202 0.3389 0.067 Uiso 1 1 calc R . . . .
C10 C 0.8133(2) 0.31104(18) 0.32139(8) 0.0554(8) Uani 1 1 d . . . . .
H10 H 0.8618 0.2926 0.3235 0.067 Uiso 1 1 calc R . . . .
C11 C 0.80060(18) 0.38114(16) 0.30875(7) 0.0451(6) Uani 1 1 d . . . . .
C12 C 0.59145(16) 0.39212(18) 0.31618(7) 0.0472(7) Uani 1 1 d . . . . .
H12 H 0.5930 0.4469 0.3133 0.057 Uiso 1 1 calc R . . . .
C13 C 0.55446(19) 0.3773(2) 0.34579(7) 0.0578(8) Uani 1 1 d . . . . .
H13A H 0.5058 0.3998 0.3448 0.087 Uiso 1 1 calc GR . . . .
H13B H 0.5837 0.3986 0.3629 0.087 Uiso 1 1 calc GR . . . .
H13C H 0.5500 0.3238 0.3488 0.087 Uiso 1 1 calc GR . . . .
C14 C 0.5455(2) 0.3598(3) 0.28945(8) 0.0701(11) Uani 1 1 d . . . . .
H14A H 0.5635 0.3783 0.2702 0.105 Uiso 1 1 calc GR . . . .
H14B H 0.4944 0.3745 0.2911 0.105 Uiso 1 1 calc GR . . . .
H14C H 0.5491 0.3058 0.2899 0.105 Uiso 1 1 calc GR . . . .
C15 C 0.86417(19) 0.42620(19) 0.29834(9) 0.0576(8) Uani 1 1 d . . . . .
H15 H 0.8462 0.4773 0.2936 0.069 Uiso 1 1 calc R . . . .
C16 C 0.9263(2) 0.4319(2) 0.32291(11) 0.0697(11) Uani 1 1 d . . . . .
H16A H 0.9068 0.4488 0.3422 0.105 Uiso 1 1 calc GR . . . .
H16B H 0.9629 0.4673 0.3163 0.105 Uiso 1 1 calc GR . . . .
H16C H 0.9491 0.3833 0.3260 0.105 Uiso 1 1 calc GR . . . .
C17 C 0.8926(2) 0.3930(3) 0.26872(10) 0.0739(11) Uani 1 1 d . . . . .
H17A H 0.9103 0.3426 0.2727 0.111 Uiso 1 1 calc GR . . . .
H17B H 0.9327 0.4234 0.2617 0.111 Uiso 1 1 calc GR . . . .
H17C H 0.8530 0.3918 0.2529 0.111 Uiso 1 1 calc GR . . . .
C18A C 0.7493(4) 0.7126(4) 0.30738(16) 0.0441(13) Uani 0.693(5) 1 d . U P A 1
C19A C 0.7030(4) 0.7625(3) 0.32118(11) 0.0497(11) Uani 0.693(5) 1 d . U P A 1
C20A C 0.7336(5) 0.8273(3) 0.33319(15) 0.0607(15) Uani 0.693(5) 1 d . U P A 1
H20A H 0.7033 0.8628 0.3423 0.073 Uiso 0.693(5) 1 calc R . P A 1
C21A C 0.8082(4) 0.8406(3) 0.33205(13) 0.0680(14) Uani 0.693(5) 1 d . U P A 1
H21A H 0.8284 0.8852 0.3401 0.082 Uiso 0.693(5) 1 calc R . P A 1
C22A C 0.8528(4) 0.7890(3) 0.31916(14) 0.0669(14) Uani 0.693(5) 1 d . U P A 1
H22A H 0.9039 0.7976 0.3190 0.080 Uiso 0.693(5) 1 calc R . P A 1
C23A C 0.8237(4) 0.7246(4) 0.30636(17) 0.0567(14) Uani 0.693(5) 1 d . U P A 1
C24A C 0.6211(4) 0.7482(4) 0.32379(14) 0.0603(14) Uani 0.693(5) 1 d . U P A 1
H24A H 0.6145 0.6934 0.3228 0.072 Uiso 0.693(5) 1 calc R . P A 1
C25A C 0.5921(4) 0.7727(4) 0.35373(13) 0.0662(15) Uani 0.693(5) 1 d . U P A 1
H25A H 0.5943 0.8267 0.3551 0.099 Uiso 0.693(5) 1 calc GR . P A 1
H25B H 0.6217 0.7510 0.3706 0.099 Uiso 0.693(5) 1 calc GR . P A 1
H25C H 0.5413 0.7565 0.3549 0.099 Uiso 0.693(5) 1 calc GR . P A 1
C26A C 0.5732(5) 0.7802(6) 0.29747(15) 0.098(2) Uani 0.693(5) 1 d . U P A 1
H26A H 0.5836 0.8331 0.2954 0.147 Uiso 0.693(5) 1 calc GR . P A 1
H26B H 0.5217 0.7735 0.3017 0.147 Uiso 0.693(5) 1 calc GR . P A 1
H26C H 0.5837 0.7547 0.2784 0.147 Uiso 0.693(5) 1 calc GR . P A 1
C27A C 0.8724(5) 0.6715(4) 0.2906(2) 0.0685(18) Uani 0.693(5) 1 d . U P A 1
H27A H 0.8440 0.6253 0.2862 0.082 Uiso 0.693(5) 1 calc R . P A 1
C28A C 0.9412(6) 0.6504(4) 0.3118(3) 0.089(3) Uani 0.693(5) 1 d . U P A 1
H28A H 0.9721 0.6941 0.3152 0.133 Uiso 0.693(5) 1 calc GR . P A 1
H28B H 0.9692 0.6117 0.3019 0.133 Uiso 0.693(5) 1 calc GR . P A 1
H28C H 0.9252 0.6321 0.3314 0.133 Uiso 0.693(5) 1 calc GR . P A 1
C29A C 0.8963(8) 0.7012(7) 0.2610(3) 0.086(3) Uani 0.693(5) 1 d . U P A 1
H29A H 0.8535 0.7099 0.2472 0.129 Uiso 0.693(5) 1 calc GR . P A 1
H29B H 0.9288 0.6656 0.2517 0.129 Uiso 0.693(5) 1 calc GR . P A 1
H29C H 0.9224 0.7479 0.2646 0.129 Uiso 0.693(5) 1 calc GR . P A 1
C30 C 0.70121(13) 0.52465(12) 0.48789(5) 0.0271(4) Uani 1 1 d . . . . .
C31 C 0.77282(13) 0.53902(14) 0.49849(5) 0.0316(5) Uani 1 1 d . . . . .
H31 H 0.7790 0.5514 0.5195 0.038 Uiso 1 1 calc R . . . .
C32 C 0.83685(13) 0.53769(14) 0.48229(5) 0.0319(5) Uani 1 1 d . . . . .
C33 C 0.64497(14) 0.51700(15) 0.51183(5) 0.0337(5) Uani 1 1 d . . . . .
H33A H 0.6248 0.5657 0.5163 0.051 Uiso 1 1 calc GR . . . .
H33B H 0.6680 0.4960 0.5305 0.051 Uiso 1 1 calc GR . . . .
H33C H 0.6056 0.4843 0.5042 0.051 Uiso 1 1 calc GR . . . .
C34 C 0.90744(15) 0.54131(19) 0.50138(6) 0.0460(7) Uani 1 1 d . . . . .
H34A H 0.9486 0.5424 0.4879 0.069 Uiso 1 1 calc GR . . . .
H34B H 0.9116 0.4978 0.5147 0.069 Uiso 1 1 calc GR . . . .
H34C H 0.9080 0.5861 0.5140 0.069 Uiso 1 1 calc GR . . . .
C35 C 0.60948(12) 0.49076(13) 0.44870(5) 0.0251(4) Uani 1 1 d . . . . .
C36 C 0.60177(13) 0.41569(13) 0.44050(5) 0.0294(5) Uani 1 1 d . . . . .
C37 C 0.53393(14) 0.39189(15) 0.42899(6) 0.0379(6) Uani 1 1 d . . . . .
H37 H 0.5276 0.3415 0.4233 0.045 Uiso 1 1 calc R . . . .
C38 C 0.47536(14) 0.43980(17) 0.42556(7) 0.0425(6) Uani 1 1 d . . . . .
H38 H 0.4296 0.4225 0.4174 0.051 Uiso 1 1 calc R . . . .
C39 C 0.48360(13) 0.51273(17) 0.43400(6) 0.0378(6) Uani 1 1 d . . . . .
H39 H 0.4429 0.5451 0.4319 0.045 Uiso 1 1 calc R . . . .
C40 C 0.55063(12) 0.54023(14) 0.44553(5) 0.0287(5) Uani 1 1 d . . . . .
C41 C 0.66439(14) 0.36110(13) 0.44522(6) 0.0327(5) Uani 1 1 d . . . . .
H41 H 0.7109 0.3895 0.4439 0.039 Uiso 1 1 calc R . . . .
C42 C 0.66472(17) 0.30037(15) 0.42092(7) 0.0429(6) Uani 1 1 d . . . . .
H42A H 0.6211 0.2696 0.4224 0.064 Uiso 1 1 calc GR . . . .
H42B H 0.7084 0.2697 0.4243 0.064 Uiso 1 1 calc GR . . . .
H42C H 0.6648 0.3229 0.4006 0.064 Uiso 1 1 calc GR . . . .
C43 C 0.66436(17) 0.32705(16) 0.47722(6) 0.0438(6) Uani 1 1 d . . . . .
H43A H 0.6672 0.3664 0.4926 0.066 Uiso 1 1 calc GR . . . .
H43B H 0.7066 0.2942 0.4803 0.066 Uiso 1 1 calc GR . . . .
H43C H 0.6194 0.2987 0.4793 0.066 Uiso 1 1 calc GR . . . .
C44 C 0.55721(13) 0.62120(14) 0.45422(6) 0.0341(5) Uani 1 1 d . . . . .
H44 H 0.6078 0.6301 0.4630 0.041 Uiso 1 1 calc R . . . .
C45 C 0.54484(19) 0.67075(18) 0.42622(7) 0.0531(8) Uani 1 1 d . . . . .
H45A H 0.5784 0.6564 0.4105 0.080 Uiso 1 1 calc GR . . . .
H45B H 0.5538 0.7223 0.4321 0.080 Uiso 1 1 calc GR . . . .
H45C H 0.4944 0.6653 0.4181 0.080 Uiso 1 1 calc GR . . . .
C46 C 0.50318(15) 0.64228(16) 0.47850(6) 0.0412(6) Uani 1 1 d . . . . .
H46A H 0.4531 0.6361 0.4700 0.062 Uiso 1 1 calc GR . . . .
H46B H 0.5110 0.6939 0.4846 0.062 Uiso 1 1 calc GR . . . .
H46C H 0.5109 0.6103 0.4964 0.062 Uiso 1 1 calc GR . . . .
C47 C 0.90537(12) 0.52305(14) 0.43674(5) 0.0304(5) Uani 1 1 d . . . . .
C48 C 0.92633(14) 0.45075(15) 0.42940(6) 0.0367(5) Uani 1 1 d . . . . .
C49 C 0.99108(16) 0.44147(19) 0.41453(8) 0.0527(8) Uani 1 1 d . . . . .
H49 H 1.0069 0.3930 0.4097 0.063 Uiso 1 1 calc R . . . .
C50 C 1.03260(18) 0.5012(2) 0.40671(10) 0.0655(10) Uani 1 1 d . . . . .
H50 H 1.0771 0.4938 0.3969 0.079 Uiso 1 1 calc R . . . .
C51 C 1.00983(16) 0.5715(2) 0.41312(8) 0.0559(8) Uani 1 1 d . . . . .
H51 H 1.0385 0.6123 0.4072 0.067 Uiso 1 1 calc R . . . .
C52 C 0.94563(14) 0.58449(17) 0.42805(7) 0.0412(6) Uani 1 1 d . . . . .
C53 C 0.88296(15) 0.38381(16) 0.43761(7) 0.0429(6) Uani 1 1 d . . . . .
H53 H 0.8326 0.4007 0.4419 0.052 Uiso 1 1 calc R . . . .
C54 C 0.87639(18) 0.32727(17) 0.41157(8) 0.0536(8) Uani 1 1 d . . . . .
H54A H 0.8562 0.3514 0.3930 0.080 Uiso 1 1 calc GR . . . .
H54B H 0.8440 0.2870 0.4173 0.080 Uiso 1 1 calc GR . . . .
H54C H 0.9248 0.3073 0.4078 0.080 Uiso 1 1 calc GR . . . .
C55 C 0.9157(3) 0.3476(2) 0.46670(9) 0.0708(11) Uani 1 1 d . . . . .
H55A H 0.8877 0.3031 0.4713 0.106 Uiso 1 1 calc GR . . . .
H55B H 0.9139 0.3823 0.4838 0.106 Uiso 1 1 calc GR . . . .
H55C H 0.9666 0.3340 0.4637 0.106 Uiso 1 1 calc GR . . . .
C56 C 0.92302(16) 0.66370(17) 0.43424(8) 0.0483(7) Uani 1 1 d . . . . .
H56 H 0.8733 0.6627 0.4426 0.058 Uiso 1 1 calc R . . . .
C57 C 0.91957(19) 0.71137(18) 0.40555(8) 0.0565(8) Uani 1 1 d . . . . .
H57A H 0.9684 0.7152 0.3975 0.085 Uiso 1 1 calc GR . . . .
H57B H 0.9019 0.7608 0.4106 0.085 Uiso 1 1 calc GR . . . .
H57C H 0.8862 0.6888 0.3901 0.085 Uiso 1 1 calc GR . . . .
C58 C 0.9756(2) 0.6994(2) 0.45831(8) 0.0678(11) Uani 1 1 d . . . . .
H58A H 0.9765 0.6701 0.4772 0.102 Uiso 1 1 calc GR . . . .
H58B H 0.9592 0.7497 0.4626 0.102 Uiso 1 1 calc GR . . . .
H58C H 1.0248 0.7012 0.4505 0.102 Uiso 1 1 calc GR . . . .
N2B N 0.7103(19) 0.6309(14) 0.2965(8) 0.038(3) Uani 0.307(5) 1 d . U P A 2
C18B C 0.7236(8) 0.7057(10) 0.3054(4) 0.043(2) Uani 0.307(5) 1 d . U P A 2
C19B C 0.6641(10) 0.7499(7) 0.3159(3) 0.0506(19) Uani 0.307(5) 1 d . U P A 2
C20B C 0.6819(9) 0.8186(7) 0.3264(3) 0.063(2) Uani 0.307(5) 1 d . U P A 2
H20B H 0.6447 0.8496 0.3337 0.075 Uiso 0.307(5) 1 calc R . P A 2
C21B C 0.7549(11) 0.8451(8) 0.3268(4) 0.061(2) Uani 0.307(5) 1 d . U P A 2
H21B H 0.7660 0.8925 0.3351 0.073 Uiso 0.307(5) 1 calc R . P A 2
C22B C 0.8087(9) 0.8035(7) 0.3154(3) 0.0612(19) Uani 0.307(5) 1 d . U P A 2
H22B H 0.8567 0.8232 0.3147 0.073 Uiso 0.307(5) 1 calc R . P A 2
C23B C 0.7941(11) 0.7306(10) 0.3044(4) 0.054(2) Uani 0.307(5) 1 d . U P A 2
C24B C 0.5885(8) 0.7181(8) 0.3183(3) 0.059(2) Uani 0.307(5) 1 d . U P A 2
H24B H 0.5945 0.6632 0.3190 0.071 Uiso 0.307(5) 1 calc R . P A 2
C25B C 0.5526(9) 0.7396(9) 0.3480(3) 0.071(3) Uani 0.307(5) 1 d . U P A 2
H25D H 0.5501 0.7935 0.3495 0.107 Uiso 0.307(5) 1 calc GR . P A 2
H25E H 0.5816 0.7200 0.3656 0.107 Uiso 0.307(5) 1 calc GR . P A 2
H25F H 0.5032 0.7189 0.3479 0.107 Uiso 0.307(5) 1 calc GR . P A 2
C26B C 0.5346(11) 0.7347(12) 0.2907(4) 0.092(5) Uani 0.307(5) 1 d . U P A 2
H26D H 0.5073 0.6898 0.2851 0.138 Uiso 0.307(5) 1 calc GR . P A 2
H26E H 0.5621 0.7513 0.2733 0.138 Uiso 0.307(5) 1 calc GR . P A 2
H26F H 0.5005 0.7736 0.2963 0.138 Uiso 0.307(5) 1 calc GR . P A 2
C27B C 0.8566(12) 0.6917(10) 0.2936(5) 0.066(3) Uani 0.307(5) 1 d . U P A 2
H27B H 0.8372 0.6418 0.2877 0.080 Uiso 0.307(5) 1 calc R . P A 2
C28B C 0.9201(12) 0.6761(12) 0.3142(6) 0.085(5) Uani 0.307(5) 1 d . U P A 2
H28D H 0.9091 0.6343 0.3275 0.128 Uiso 0.307(5) 1 calc GR . P A 2
H28E H 0.9316 0.7197 0.3267 0.128 Uiso 0.307(5) 1 calc GR . P A 2
H28F H 0.9620 0.6637 0.3021 0.128 Uiso 0.307(5) 1 calc GR . P A 2
C29B C 0.8866(18) 0.7248(11) 0.2622(7) 0.068(5) Uani 0.307(5) 1 d . U P A 2
H29D H 0.8455 0.7335 0.2475 0.101 Uiso 0.307(5) 1 calc GR . P A 2
H29E H 0.9205 0.6894 0.2536 0.101 Uiso 0.307(5) 1 calc GR . P A 2
H29F H 0.9121 0.7715 0.2665 0.101 Uiso 0.307(5) 1 calc GR . P A 2

loop_
_atom_site_aniso_label
_atom_site_aniso_U_11
_atom_site_aniso_U_22
_atom_site_aniso_U_33
_atom_site_aniso_U_23
_atom_site_aniso_U_13
_atom_site_aniso_U_12
Ga1 0.02962(15) 0.02646(15) 0.02299(13) 0.00289(10) -0.00032(10) 0.00192(11)
Ga2 0.01850(13) 0.02041(13) 0.02211(12) -0.00118(9) -0.00184(9) -0.00142(9)
P1 0.0256(3) 0.0225(3) 0.0227(2) -0.00088(19) -0.00292(19) -0.0022(2)
P2 0.0223(3) 0.0351(3) 0.0266(3) 0.0011(2) -0.0023(2) 0.0027(2)
P3 0.0245(3) 0.0259(3) 0.0267(3) -0.0017(2) 0.0006(2) -0.0032(2)
P4 0.0353(3) 0.0212(3) 0.0298(3) -0.0004(2) 0.0018(2) 0.0012(2)
N1 0.0367(11) 0.0349(11) 0.0243(9) -0.0012(8) -0.0029(8) -0.0020(9)
N2A 0.052(3) 0.025(4) 0.028(2) 0.013(3) 0.0103(19) 0.003(3)
N3 0.0211(9) 0.0240(9) 0.0240(8) -0.0014(7) -0.0016(6) -0.0029(7)
N4 0.0207(9) 0.0306(10) 0.0266(9) -0.0035(7) -0.0038(7) -0.0019(7)
C1 0.0394(14) 0.0552(17) 0.0246(11) -0.0034(11) -0.0022(10) -0.0043(12)
C2 0.0470(16) 0.066(2) 0.0237(11) 0.0091(12) -0.0019(10) 0.0062(14)
C3 0.0514(17) 0.0550(17) 0.0308(12) 0.0151(12) 0.0050(11) 0.0156(14)
C4 0.062(2) 0.069(2) 0.0285(13) -0.0117(13) -0.0040(12) -0.0127(16)
C5 0.086(3) 0.068(2) 0.0402(16) 0.0269(15) 0.0070(16) 0.020(2)
C6 0.0523(16) 0.0314(12) 0.0257(11) -0.0094(9) -0.0023(10) -0.0020(11)
C7 0.0602(18) 0.0364(14) 0.0311(12) -0.0063(10) -0.0074(11) -0.0128(13)
C8 0.073(2) 0.0357(15) 0.0434(15) -0.0074(12) -0.0021(14) -0.0128(15)
C9 0.090(3) 0.0293(14) 0.0488(16) -0.0082(12) 0.0064(16) -0.0028(15)
C10 0.070(2) 0.0397(16) 0.0564(18) -0.0106(13) 0.0052(15) 0.0179(15)
C11 0.0573(18) 0.0348(14) 0.0437(14) -0.0088(11) 0.0086(12) 0.0057(13)
C12 0.0433(16) 0.0515(17) 0.0460(15) -0.0003(13) -0.0073(12) -0.0174(13)
C13 0.0555(19) 0.068(2) 0.0489(17) -0.0046(15) -0.0026(14) -0.0174(17)
C14 0.053(2) 0.113(3) 0.0436(17) -0.0049(19) -0.0058(14) -0.033(2)
C15 0.0470(18) 0.0441(17) 0.083(2) 0.0022(16) 0.0156(16) 0.0152(14)
C16 0.055(2) 0.055(2) 0.100(3) -0.022(2) 0.013(2) 0.0084(17)
C17 0.052(2) 0.095(3) 0.076(3) 0.006(2) 0.0192(18) 0.007(2)
C18A 0.073(4) 0.024(2) 0.0359(19) 0.0057(16) 0.011(3) -0.003(3)
C19A 0.077(3) 0.032(2) 0.0388(19) 0.0051(15) -0.003(2) 0.011(2)
C20A 0.097(4) 0.032(3) 0.054(3) -0.005(2) 0.007(3) 0.002(3)
C21A 0.105(4) 0.035(2) 0.065(3) -0.006(2) 0.011(3) -0.019(3)
C22A 0.086(4) 0.044(3) 0.072(3) -0.004(2) 0.024(3) -0.024(3)
C23A 0.075(3) 0.037(2) 0.061(2) -0.004(2) 0.030(3) -0.024(3)
C24A 0.074(4) 0.051(3) 0.054(3) -0.002(2) -0.009(3) 0.026(3)
C25A 0.079(4) 0.063(3) 0.056(3) 0.014(3) 0.001(3) 0.022(3)
C26A 0.094(5) 0.149(7) 0.051(3) 0.010(4) 0.009(3) 0.060(5)
C27A 0.067(4) 0.052(4) 0.090(3) -0.021(3) 0.039(3) -0.024(3)
C28A 0.103(6) 0.053(4) 0.116(5) 0.014(4) 0.062(5) -0.009(4)
C29A 0.063(5) 0.120(9) 0.077(4) -0.032(6) 0.017(4) -0.032(6)
C30 0.0311(12) 0.0247(10) 0.0256(10) -0.0025(8) 0.0017(8) -0.0023(9)
C31 0.0301(12) 0.0414(13) 0.0226(10) -0.0045(9) -0.0044(9) -0.0024(10)
C32 0.0276(12) 0.0391(13) 0.0283(11) -0.0044(9) -0.0073(9) -0.0030(10)
C33 0.0336(12) 0.0416(14) 0.0261(11) -0.0026(10) 0.0040(9) -0.0051(11)
C34 0.0304(13) 0.073(2) 0.0334(13) -0.0086(13) -0.0109(10) -0.0003(13)
C35 0.0218(10) 0.0295(11) 0.0242(10) -0.0013(8) 0.0016(8) -0.0052(9)
C36 0.0293(12) 0.0298(12) 0.0295(11) -0.0023(9) 0.0049(9) -0.0083(9)
C37 0.0316(13) 0.0401(14) 0.0423(13) -0.0118(11) 0.0058(10) -0.0147(11)
C38 0.0234(12) 0.0573(17) 0.0468(15) -0.0146(13) 0.0009(10) -0.0114(11)
C39 0.0222(11) 0.0526(16) 0.0386(13) -0.0057(11) 0.0013(9) 0.0011(11)
C40 0.0222(11) 0.0355(12) 0.0285(11) -0.0019(9) 0.0023(8) 0.0000(9)
C41 0.0322(12) 0.0233(11) 0.0428(13) -0.0023(9) 0.0051(10) -0.0056(9)
C42 0.0544(17) 0.0285(13) 0.0465(15) -0.0030(11) 0.0114(12) -0.0021(12)
C43 0.0535(17) 0.0351(14) 0.0424(14) -0.0006(11) -0.0023(12) 0.0026(12)
C44 0.0261(12) 0.0324(12) 0.0442(13) -0.0017(10) 0.0056(10) 0.0037(10)
C45 0.062(2) 0.0442(16) 0.0551(17) 0.0119(13) 0.0202(15) 0.0209(15)
C46 0.0373(14) 0.0419(15) 0.0450(14) -0.0097(11) 0.0075(11) 0.0036(11)
C47 0.0164(10) 0.0420(13) 0.0324(11) -0.0072(10) -0.0042(8) -0.0005(9)
C48 0.0252(12) 0.0421(14) 0.0424(13) -0.0005(11) -0.0032(10) 0.0053(10)
C49 0.0342(15) 0.0541(18) 0.071(2) -0.0108(15) 0.0119(14) 0.0100(13)
C50 0.0333(16) 0.075(2) 0.090(3) -0.020(2) 0.0239(16) -0.0035(16)
C51 0.0326(15) 0.062(2) 0.075(2) -0.0167(17) 0.0171(14) -0.0152(14)
C52 0.0261(12) 0.0499(16) 0.0475(15) -0.0135(12) 0.0019(10) -0.0105(11)
C53 0.0340(14) 0.0361(14) 0.0590(17) 0.0057(12) 0.0046(12) 0.0135(11)
C54 0.0497(18) 0.0392(16) 0.071(2) -0.0019(14) -0.0079(15) 0.0079(13)
C55 0.099(3) 0.055(2) 0.058(2) 0.0129(17) 0.002(2) 0.018(2)
C56 0.0360(14) 0.0425(16) 0.0673(19) -0.0212(14) 0.0128(13) -0.0197(12)
C57 0.0512(18) 0.0426(17) 0.075(2) -0.0125(15) -0.0010(15) -0.0202(14)
C58 0.082(3) 0.065(2) 0.057(2) -0.0208(17) 0.0136(18) -0.039(2)
N2B 0.061(6) 0.020(6) 0.033(5) 0.011(5) 0.010(5) 0.005(5)
C18B 0.066(4) 0.026(3) 0.038(3) 0.015(3) 0.013(4) -0.001(4)
C19B 0.072(4) 0.039(3) 0.042(3) 0.010(3) 0.020(4) 0.005(4)
C20B 0.093(5) 0.041(4) 0.056(4) 0.003(3) 0.012(4) 0.003(4)
C21B 0.093(5) 0.035(4) 0.055(4) 0.004(4) 0.015(4) -0.015(4)
C22B 0.089(4) 0.035(3) 0.061(3) 0.003(3) 0.016(4) -0.017(4)
C23B 0.074(4) 0.036(3) 0.054(3) 0.005(3) 0.017(4) -0.010(4)
C24B 0.071(6) 0.055(5) 0.053(5) 0.012(4) 0.015(4) 0.028(4)
C25B 0.079(8) 0.076(8) 0.061(6) 0.017(6) 0.016(6) 0.024(6)
C26B 0.093(10) 0.116(11) 0.065(8) 0.016(8) 0.001(7) 0.041(8)
C27B 0.073(5) 0.046(5) 0.081(5) 0.004(5) 0.022(5) -0.025(5)
C28B 0.091(10) 0.074(10) 0.092(8) 0.038(8) 0.021(8) -0.009(8)
C29B 0.075(9) 0.052(8) 0.076(9) 0.014(7) 0.008(7) -0.028(7)

loop_
_atom_type_symbol
_atom_type_description
_atom_type_scat_dispersion_real
_atom_type_scat_dispersion_imag
_atom_type_scat_source
C C 0.0181 0.0091 'International Tables Vol C Tables 4.2.6.8 and 6.1.1.4'
H H 0.0000 0.0000 'International Tables Vol C Tables 4.2.6.8 and 6.1.1.4'
Ga Ga -1.2846 0.7763 'International Tables Vol C Tables 4.2.6.8 and 6.1.1.4'
N N 0.0311 0.0180 'International Tables Vol C Tables 4.2.6.8 and 6.1.1.4'
P P 0.2955 0.4335 'International Tables Vol C Tables 4.2.6.8 and 6.1.1.4'

loop_
_exptl_crystal_face_index_h
_exptl_crystal_face_index_k
_exptl_crystal_face_index_l
_exptl_crystal_face_perp_dist
0 0 -1 0.0672
0 0 1 0.1164
-1 2 5 0.1402
3 -5 -3 0.1873
5 4 -3 0.1463
-4 -5 5 0.1432
-5 -2 0 0.1620
-2 -1 5 0.1272
5 -1 -3 0.1600
-1 5 -3 0.1829
0 -1 5 0.1642
7 3 21 0.1526
5 -6 21 0.1842
6 7 17 0.1522
-6 -7 -17 0.1437
-7 -3 -21 0.1296
-2 3 27 0.1184

loop_
_geom_angle_atom_site_label_1
_geom_angle_atom_site_label_2
_geom_angle_atom_site_label_3
_geom_angle
P3 Ga1 P2 78.65(2)
N1 Ga1 P2 118.54(6)
N1 Ga1 P3 120.09(6)
N1 Ga1 N2A 96.9(4)
N2A Ga1 P2 125.7(4)
N2A Ga1 P3 119.1(4)
N2B Ga1 P2 124.2(11)
N2B Ga1 P3 124.8(11)
N2B Ga1 N1 93.7(11)
P1 Ga2 P4 78.87(2)
N3 Ga2 P1 119.02(5)
N3 Ga2 P4 125.39(6)
N3 Ga2 N4 95.82(8)
N4 Ga2 P1 120.46(6)
N4 Ga2 P4 119.75(6)
P2 P1 Ga2 81.67(2)
P3 P1 Ga2 80.16(2)
P3 P1 P2 83.44(3)
P1 P2 Ga1 78.83(2)
P4 P2 Ga1 81.98(3)
P4 P2 P1 83.66(3)
P1 P3 Ga1 79.31(2)
P1 P3 P4 83.74(3)
P4 P3 Ga1 82.30(2)
P2 P4 Ga2 80.87(2)
P2 P4 P3 83.44(3)
P3 P4 Ga2 79.20(2)
C1 N1 Ga1 122.98(19)
C1 N1 C6 121.0(2)
C6 N1 Ga1 116.00(14)
C3 N2A Ga1 118.9(7)
C3 N2A C18A 126.4(8)
C18A N2A Ga1 113.8(9)
C30 N3 Ga2 122.45(15)
C30 N3 C35 121.77(18)
C35 N3 Ga2 115.75(13)
C32 N4 Ga2 122.00(16)
C32 N4 C47 121.25(19)
C47 N4 Ga2 116.71(14)
N1 C1 C2 123.5(3)
N1 C1 C4 120.2(3)
C2 C1 C4 116.3(2)
C1 C2 H2 115.4
C3 C2 C1 129.2(2)
C3 C2 H2 115.4
N2A C3 C2 126.8(5)
N2A C3 C5 116.6(5)
C2 C3 C5 116.6(3)
N2B C3 C2 116.0(11)
N2B C3 C5 127.4(11)
C1 C4 H4A 109.5
C1 C4 H4B 109.5
C1 C4 H4C 109.5
H4A C4 H4B 109.5
H4A C4 H4C 109.5
H4B C4 H4C 109.5
C3 C5 H5A 109.5
C3 C5 H5B 109.5
C3 C5 H5C 109.5
H5A C5 H5B 109.5
H5A C5 H5C 109.5
H5B C5 H5C 109.5
C7 C6 N1 118.8(3)
C11 C6 N1 118.9(2)
C11 C6 C7 122.1(3)
C6 C7 C12 123.0(3)
C8 C7 C6 117.7(3)
C8 C7 C12 119.3(3)
C7 C8 H8 119.5
C9 C8 C7 120.9(3)
C9 C8 H8 119.5
C8 C9 H9 119.6
C8 C9 C10 120.8(3)
C10 C9 H9 119.6
C9 C10 H10 119.6
C9 C10 C11 120.8(3)
C11 C10 H10 119.6
C6 C11 C10 117.6(3)
C6 C11 C15 122.9(3)
C10 C11 C15 119.5(3)
C7 C12 H12 107.5
C13 C12 C7 112.9(3)
C13 C12 H12 107.5
C13 C12 C14 109.5(3)
C14 C12 C7 111.6(3)
C14 C12 H12 107.5
C12 C13 H13A 109.5
C12 C13 H13B 109.5
C12 C13 H13C 109.5
H13A C13 H13B 109.5
H13A C13 H13C 109.5
H13B C13 H13C 109.5
C12 C14 H14A 109.5
C12 C14 H14B 109.5
C12 C14 H14C 109.5
H14A C14 H14B 109.5
H14A C14 H14C 109.5
H14B C14 H14C 109.5
C11 C15 H15 108.0
C11 C15 C16 112.6(3)
C11 C15 C17 109.9(3)
C16 C15 H15 108.0
C16 C15 C17 110.2(3)
C17 C15 H15 108.0
C15 C16 H16A 109.5
C15 C16 H16B 109.5
C15 C16 H16C 109.5
H16A C16 H16B 109.5
H16A C16 H16C 109.5
H16B C16 H16C 109.5
C15 C17 H17A 109.5
C15 C17 H17B 109.5
C15 C17 H17C 109.5
H17A C17 H17B 109.5
H17A C17 H17C 109.5
H17B C17 H17C 109.5
C19A C18A N2A 118.6(8)
C23A C18A N2A 119.1(7)
C23A C18A C19A 122.3(6)
C18A C19A C24A 122.8(5)
C20A C19A C18A 117.7(6)
C20A C19A C24A 119.5(5)
C19A C20A H20A 119.6
C21A C20A C19A 120.7(6)
C21A C20A H20A 119.6
C20A C21A H21A 120.0
C22A C21A C20A 120.0(5)
C22A C21A H21A 120.0
C21A C22A H22A 119.7
C21A C22A C23A 120.6(7)
C23A C22A H22A 119.7
C18A C23A C22A 118.6(7)
C18A C23A C27A 121.6(6)
C22A C23A C27A 119.7(6)
C19A C24A H24A 106.3
C25A C24A C19A 113.8(5)
C25A C24A H24A 106.3
C25A C24A C26A 109.3(5)
C26A C24A C19A 114.2(6)
C26A C24A H24A 106.3
C24A C25A H25A 109.5
C24A C25A H25B 109.5
C24A C25A H25C 109.5
H25A C25A H25B 109.5
H25A C25A H25C 109.5
H25B C25A H25C 109.5
C24A C26A H26A 109.5
C24A C26A H26B 109.5
C24A C26A H26C 109.5
H26A C26A H26B 109.5
H26A C26A H26C 109.5
H26B C26A H26C 109.5
C23A C27A H27A 107.9
C23A C27A C28A 111.2(7)
C28A C27A H27A 107.9
C29A C27A C23A 112.0(8)
C29A C27A H27A 107.9
C29A C27A C28A 109.9(8)
C27A C28A H28A 109.5
C27A C28A H28B 109.5
C27A C28A H28C 109.5
H28A C28A H28B 109.5
H28A C28A H28C 109.5
H28B C28A H28C 109.5
C27A C29A H29A 109.5
C27A C29A H29B 109.5
C27A C29A H29C 109.5
H29A C29A H29B 109.5
H29A C29A H29C 109.5
H29B C29A H29C 109.5
N3 C30 C31 123.6(2)
N3 C30 C33 119.7(2)
C31 C30 C33 116.7(2)
C30 C31 H31 115.6
C30 C31 C32 128.8(2)
C32 C31 H31 115.6
N4 C32 C31 123.8(2)
N4 C32 C34 120.2(2)
C31 C32 C34 115.9(2)
C30 C33 H33A 109.5
C30 C33 H33B 109.5
C30 C33 H33C 109.5
H33A C33 H33B 109.5
H33A C33 H33C 109.5
H33B C33 H33C 109.5
C32 C34 H34A 109.5
C32 C34 H34B 109.5
C32 C34 H34C 109.5
H34A C34 H34B 109.5
H34A C34 H34C 109.5
H34B C34 H34C 109.5
C36 C35 N3 118.0(2)
C40 C35 N3 120.4(2)
C40 C35 C36 121.5(2)
C35 C36 C41 121.7(2)
C37 C36 C35 117.9(2)
C37 C36 C41 120.4(2)
C36 C37 H37 119.2
C38 C37 C36 121.5(2)
C38 C37 H37 119.2
C37 C38 H38 120.1
C39 C38 C37 119.8(2)
C39 C38 H38 120.1
C38 C39 H39 119.3
C38 C39 C40 121.4(2)
C40 C39 H39 119.3
C35 C40 C44 122.7(2)
C39 C40 C35 117.9(2)
C39 C40 C44 119.5(2)
C36 C41 H41 107.3
C36 C41 C42 113.6(2)
C36 C41 C43 110.6(2)
C42 C41 H41 107.3
C42 C41 C43 110.3(2)
C43 C41 H41 107.3
C41 C42 H42A 109.5
C41 C42 H42B 109.5
C41 C42 H42C 109.5
H42A C42 H42B 109.5
H42A C42 H42C 109.5
H42B C42 H42C 109.5
C41 C43 H43A 109.5
C41 C43 H43B 109.5
C41 C43 H43C 109.5
H43A C43 H43B 109.5
H43A C43 H43C 109.5
H43B C43 H43C 109.5
C40 C44 H44 108.2
C40 C44 C45 111.0(2)
C40 C44 C46 111.5(2)
C45 C44 H44 108.2
C45 C44 C46 109.5(2)
C46 C44 H44 108.2
C44 C45 H45A 109.5
C44 C45 H45B 109.5
C44 C45 H45C 109.5
H45A C45 H45B 109.5
H45A C45 H45C 109.5
H45B C45 H45C 109.5
C44 C46 H46A 109.5
C44 C46 H46B 109.5
C44 C46 H46C 109.5
H46A C46 H46B 109.5
H46A C46 H46C 109.5
H46B C46 H46C 109.5
C48 C47 N4 118.3(2)
C52 C47 N4 119.9(2)
C52 C47 C48 121.6(2)
C47 C48 C53 122.9(2)
C49 C48 C47 117.9(3)
C49 C48 C53 119.2(3)
C48 C49 H49 119.4
C50 C49 C48 121.1(3)
C50 C49 H49 119.4
C49 C50 H50 120.0
C51 C50 C49 120.0(3)
C51 C50 H50 120.0
C50 C51 H51 119.2
C50 C51 C52 121.6(3)
C52 C51 H51 119.2
C47 C52 C56 123.3(2)
C51 C52 C47 117.6(3)
C51 C52 C56 119.1(3)
C48 C53 H53 107.7
C48 C53 C54 112.6(3)
C48 C53 C55 110.7(3)
C54 C53 H53 107.7
C55 C53 H53 107.7
C55 C53 C54 110.3(3)
C53 C54 H54A 109.5
C53 C54 H54B 109.5
C53 C54 H54C 109.5
H54A C54 H54B 109.5
H54A C54 H54C 109.5
H54B C54 H54C 109.5
C53 C55 H55A 109.5
C53 C55 H55B 109.5
C53 C55 H55C 109.5
H55A C55 H55B 109.5
H55A C55 H55C 109.5
H55B C55 H55C 109.5
C52 C56 H56 108.1
C52 C56 C57 112.8(3)
C52 C56 C58 110.6(3)
C57 C56 H56 108.1
C57 C56 C58 109.1(3)
C58 C56 H56 108.1
C56 C57 H57A 109.5
C56 C57 H57B 109.5
C56 C57 H57C 109.5
H57A C57 H57B 109.5
H57A C57 H57C 109.5
H57B C57 H57C 109.5
C56 C58 H58A 109.5
C56 C58 H58B 109.5
C56 C58 H58C 109.5
H58A C58 H58B 109.5
H58A C58 H58C 109.5
H58B C58 H58C 109.5
C3 N2B Ga1 133(2)
C3 N2B C18B 106.9(18)
C18B N2B Ga1 119(2)
N2B C18B C19B 119.4(17)
C23B C18B N2B 116.9(19)
C23B C18B C19B 123.7(16)
C18B C19B C24B 121.4(12)
C20B C19B C18B 116.2(15)
C20B C19B C24B 122.1(14)
C19B C20B H20B 119.3
C19B C20B C21B 121.5(14)
C21B C20B H20B 119.3
C20B C21B H21B 119.6
C22B C21B C20B 120.7(14)
C22B C21B H21B 119.6
C21B C22B H22B 119.7
C21B C22B C23B 120.6(15)
C23B C22B H22B 119.7
C18B C23B C22B 117.2(17)
C18B C23B C27B 127.8(17)
C22B C23B C27B 115.0(18)
C19B C24B H24B 106.3
C19B C24B C25B 113.3(13)
C19B C24B C26B 115.0(12)
C25B C24B H24B 106.3
C25B C24B C26B 109.1(12)
C26B C24B H24B 106.3
C24B C25B H25D 109.5
C24B C25B H25E 109.5
C24B C25B H25F 109.5
H25D C25B H25E 109.5
H25D C25B H25F 109.5
H25E C25B H25F 109.5
C24B C26B H26D 109.5
C24B C26B H26E 109.5
C24B C26B H26F 109.5
H26D C26B H26E 109.5
H26D C26B H26F 109.5
H26E C26B H26F 109.5
C23B C27B H27B 104.3
C23B C27B C28B 120.7(19)
C23B C27B C29B 114.0(17)
C28B C27B H27B 104.3
C28B C27B C29B 107.5(18)
C29B C27B H27B 104.3
C27B C28B H28D 109.5
C27B C28B H28E 109.5
C27B C28B H28F 109.5
H28D C28B H28E 109.5
H28D C28B H28F 109.5
H28E C28B H28F 109.5
C27B C29B H29D 109.5
C27B C29B H29E 109.5
C27B C29B H29F 109.5
H29D C29B H29E 109.5
H29D C29B H29F 109.5
H29E C29B H29F 109.5

loop_
_geom_bond_atom_site_label_1
_geom_bond_atom_site_label_2
_geom_bond_distance
Ga1 P2 2.3889(6)
Ga1 P3 2.3720(6)
Ga1 N1 1.962(2)
Ga1 N2A 2.021(11)
Ga1 N2B 1.80(3)
Ga2 P1 2.3604(6)
Ga2 P4 2.4013(6)
Ga2 N3 1.9590(18)
Ga2 N4 1.9692(18)
P1 P2 2.2701(8)
P1 P3 2.2637(8)
P2 P4 2.2654(8)
P3 P4 2.2682(8)
N1 C1 1.334(3)
N1 C6 1.443(3)
N2A C3 1.335(15)
N2A C18A 1.462(12)
N3 C30 1.331(3)
N3 C35 1.443(3)
N4 C32 1.331(3)
N4 C47 1.448(3)
C1 C2 1.409(4)
C1 C4 1.506(4)
C2 H2 0.9500
C2 C3 1.383(5)
C3 C5 1.519(4)
C3 N2B 1.37(4)
C4 H4A 0.9800
C4 H4B 0.9800
C4 H4C 0.9800
C5 H5A 0.9800
C5 H5B 0.9800
C5 H5C 0.9800
C6 C7 1.412(4)
C6 C11 1.392(4)
C7 C8 1.393(4)
C7 C12 1.532(5)
C8 H8 0.9500
C8 C9 1.366(5)
C9 H9 0.9500
C9 C10 1.385(5)
C10 H10 0.9500
C10 C11 1.399(4)
C11 C15 1.511(5)
C12 H12 1.0000
C12 C13 1.516(4)
C12 C14 1.525(4)
C13 H13A 0.9800
C13 H13B 0.9800
C13 H13C 0.9800
C14 H14A 0.9800
C14 H14B 0.9800
C14 H14C 0.9800
C15 H15 1.0000
C15 C16 1.533(6)
C15 C17 1.543(5)
C16 H16A 0.9800
C16 H16B 0.9800
C16 H16C 0.9800
C17 H17A 0.9800
C17 H17B 0.9800
C17 H17C 0.9800
C18A C19A 1.397(9)
C18A C23A 1.383(8)
C19A C20A 1.393(8)
C19A C24A 1.535(9)
C20A H20A 0.9500
C20A C21A 1.393(11)
C21A H21A 0.9500
C21A C22A 1.380(9)
C22A H22A 0.9500
C22A C23A 1.389(8)
C23A C27A 1.504(9)
C24A H24A 1.0000
C24A C25A 1.505(8)
C24A C26A 1.529(8)
C25A H25A 0.9800
C25A H25B 0.9800
C25A H25C 0.9800
C26A H26A 0.9800
C26A H26B 0.9800
C26A H26C 0.9800
C27A H27A 1.0000
C27A C28A 1.577(15)
C27A C29A 1.488(16)
C28A H28A 0.9800
C28A H28B 0.9800
C28A H28C 0.9800
C29A H29A 0.9800
C29A H29B 0.9800
C29A H29C 0.9800
C30 C31 1.397(3)
C30 C33 1.512(3)
C31 H31 0.9500
C31 C32 1.401(3)
C32 C34 1.508(3)
C33 H33A 0.9800
C33 H33B 0.9800
C33 H33C 0.9800
C34 H34A 0.9800
C34 H34B 0.9800
C34 H34C 0.9800
C35 C36 1.411(3)
C35 C40 1.404(3)
C36 C37 1.389(3)
C36 C41 1.522(4)
C37 H37 0.9500
C37 C38 1.383(4)
C38 H38 0.9500
C38 C39 1.377(4)
C39 H39 0.9500
C39 C40 1.398(3)
C40 C44 1.517(3)
C41 H41 1.0000
C41 C42 1.530(3)
C41 C43 1.531(4)
C42 H42A 0.9800
C42 H42B 0.9800
C42 H42C 0.9800
C43 H43A 0.9800
C43 H43B 0.9800
C43 H43C 0.9800
C44 H44 1.0000
C44 C45 1.527(4)
C44 C46 1.536(3)
C45 H45A 0.9800
C45 H45B 0.9800
C45 H45C 0.9800
C46 H46A 0.9800
C46 H46B 0.9800
C46 H46C 0.9800
C47 C48 1.406(4)
C47 C52 1.398(4)
C48 C49 1.392(4)
C48 C53 1.502(4)
C49 H49 0.9500
C49 C50 1.375(5)
C50 H50 0.9500
C50 C51 1.373(5)
C51 H51 0.9500
C51 C52 1.394(4)
C52 C56 1.521(4)
C53 H53 1.0000
C53 C54 1.532(4)
C53 C55 1.530(4)
C54 H54A 0.9800
C54 H54B 0.9800
C54 H54C 0.9800
C55 H55A 0.9800
C55 H55B 0.9800
C55 H55C 0.9800
C56 H56 1.0000
C56 C57 1.523(5)
C56 C58 1.537(4)
C57 H57A 0.9800
C57 H57B 0.9800
C57 H57C 0.9800
C58 H58A 0.9800
C58 H58B 0.9800
C58 H58C 0.9800
N2B C18B 1.43(3)
C18B C19B 1.45(2)
C18B C23B 1.37(2)
C19B C20B 1.361(18)
C19B C24B 1.51(2)
C20B H20B 0.9500
C20B C21B 1.42(2)
C21B H21B 0.9500
C21B C22B 1.36(2)
C22B H22B 0.9500
C22B C23B 1.43(2)
C23B C27B 1.44(2)
C24B H24B 1.0000
C24B C25B 1.535(18)
C24B C26B 1.55(2)
C25B H25D 0.9800
C25B H25E 0.9800
C25B H25F 0.9800
C26B H26D 0.9800
C26B H26E 0.9800
C26B H26F 0.9800
C27B H27B 1.0000
C27B C28B 1.47(3)
C27B C29B 1.62(3)
C28B H28D 0.9800
C28B H28E 0.9800
C28B H28F 0.9800
C29B H29D 0.9800
C29B H29E 0.9800
C29B H29F 0.9800

loop_
_geom_torsion_atom_site_label_1
_geom_torsion_atom_site_label_2
_geom_torsion_atom_site_label_3
_geom_torsion_atom_site_label_4
_geom_torsion
Ga1 N1 C1 C2 2.2(4)
Ga1 N1 C1 C4 -179.5(2)
Ga1 N1 C6 C7 89.1(2)
Ga1 N1 C6 C11 -86.4(2)
Ga1 N2A C3 C2 -6.0(12)
Ga1 N2A C3 C5 177.1(5)
Ga1 N2A C18A C19A -90.4(9)
Ga1 N2A C18A C23A 87.0(9)
Ga1 N2B C18B C19B -89(3)
Ga1 N2B C18B C23B 88(2)
Ga2 N3 C30 C31 -7.8(3)
Ga2 N3 C30 C33 172.89(17)
Ga2 N3 C35 C36 78.8(2)
Ga2 N3 C35 C40 -96.9(2)
Ga2 N4 C32 C31 5.5(4)
Ga2 N4 C32 C34 -174.7(2)
Ga2 N4 C47 C48 -83.9(2)
Ga2 N4 C47 C52 92.2(2)
P2 Ga1 N2B C3 -128(3)
P2 Ga1 N2B C18B 63(3)
P3 Ga1 N2B C3 132(3)
P3 Ga1 N2B C18B -38(3)
N1 Ga1 N2B C3 1(3)
N1 Ga1 N2B C18B -169(2)
N1 C1 C2 C3 9.2(5)
N1 C6 C7 C8 -178.0(2)
N1 C6 C7 C12 0.2(4)
N1 C6 C11 C10 177.1(2)
N1 C6 C11 C15 -3.2(4)
N2A C18A C19A C20A 179.7(7)
N2A C18A C19A C24A 0.3(10)
N2A C18A C23A C22A -178.3(8)
N2A C18A C23A C27A 4.5(11)
N3 C30 C31 C32 -9.9(4)
N3 C35 C36 C37 -175.3(2)
N3 C35 C36 C41 7.2(3)
N3 C35 C40 C39 175.7(2)
N3 C35 C40 C44 -4.6(3)
N4 C47 C48 C49 179.4(2)
N4 C47 C48 C53 -2.1(4)
N4 C47 C52 C51 -179.2(3)
N4 C47 C52 C56 1.2(4)
C1 N1 C6 C7 -92.4(3)
C1 N1 C6 C11 92.0(3)
C1 C2 C3 N2A -6.8(9)
C1 C2 C3 C5 170.1(3)
C1 C2 C3 N2B -13.8(17)
C2 C3 N2B Ga1 7(4)
C2 C3 N2B C18B 178.3(13)
C3 N2A C18A C19A 100.5(12)
C3 N2A C18A C23A -82.0(14)
C3 N2B C18B C19B 98(2)
C3 N2B C18B C23B -84(3)
C4 C1 C2 C3 -169.1(3)
C5 C3 N2B Ga1 -176.9(18)
C5 C3 N2B C18B -6(3)
C6 N1 C1 C2 -176.2(3)
C6 N1 C1 C4 2.1(4)
C6 C7 C8 C9 1.3(4)
C6 C7 C12 C13 -134.3(3)
C6 C7 C12 C14 101.8(3)
C6 C11 C15 C16 129.7(3)
C6 C11 C15 C17 -107.1(3)
C7 C6 C11 C10 1.7(4)
C7 C6 C11 C15 -178.6(3)
C7 C8 C9 C10 0.7(5)
C8 C7 C12 C13 43.9(4)
C8 C7 C12 C14 -80.0(3)
C8 C9 C10 C11 -1.5(5)
C9 C10 C11 C6 0.3(4)
C9 C10 C11 C15 -179.3(3)
C10 C11 C15 C16 -50.7(4)
C10 C11 C15 C17 72.6(4)
C11 C6 C7 C8 -2.5(4)
C11 C6 C7 C12 175.7(2)
C12 C7 C8 C9 -177.0(3)
C18A N2A C3 C2 162.5(8)
C18A N2A C3 C5 -14.4(15)
C18A C19A C20A C21A -1.6(9)
C18A C19A C24A C25A 140.9(5)
C18A C19A C24A C26A -92.8(7)
C18A C23A C27A C28A -130.5(8)
C18A C23A C27A C29A 106.2(9)
C19A C18A C23A C22A -0.9(10)
C19A C18A C23A C27A -178.1(7)
C19A C20A C21A C22A -0.6(10)
C20A C19A C24A C25A -38.5(7)
C20A C19A C24A C26A 87.8(7)
C20A C21A C22A C23A 2.1(10)
C21A C22A C23A C18A -1.3(10)
C21A C22A C23A C27A 175.9(7)
C22A C23A C27A C28A 52.4(9)
C22A C23A C27A C29A -71.0(11)
C23A C18A C19A C20A 2.4(9)
C23A C18A C19A C24A -177.1(6)
C24A C19A C20A C21A 177.9(5)
C30 N3 C35 C36 -99.2(3)
C30 N3 C35 C40 85.1(3)
C30 C31 C32 N4 11.2(4)
C30 C31 C32 C34 -168.6(3)
C32 N4 C47 C48 94.2(3)
C32 N4 C47 C52 -89.8(3)
C33 C30 C31 C32 169.4(3)
C35 N3 C30 C31 170.1(2)
C35 N3 C30 C33 -9.3(3)
C35 C36 C37 C38 0.0(4)
C35 C36 C41 C42 -147.1(2)
C35 C36 C41 C43 88.2(3)
C35 C40 C44 C45 116.0(3)
C35 C40 C44 C46 -121.6(2)
C36 C35 C40 C39 0.1(3)
C36 C35 C40 C44 179.8(2)
C36 C37 C38 C39 -0.8(4)
C37 C36 C41 C42 35.4(3)
C37 C36 C41 C43 -89.3(3)
C37 C38 C39 C40 1.2(4)
C38 C39 C40 C35 -0.9(4)
C38 C39 C40 C44 179.4(2)
C39 C40 C44 C45 -64.3(3)
C39 C40 C44 C46 58.1(3)
C40 C35 C36 C37 0.3(3)
C40 C35 C36 C41 -177.2(2)
C41 C36 C37 C38 177.5(2)
C47 N4 C32 C31 -172.4(2)
C47 N4 C32 C34 7.4(4)
C47 C48 C49 C50 -1.2(5)
C47 C48 C53 C54 137.4(3)
C47 C48 C53 C55 -98.7(3)
C47 C52 C56 C57 -126.7(3)
C47 C52 C56 C58 110.8(3)
C48 C47 C52 C51 -3.3(4)
C48 C47 C52 C56 177.1(3)
C48 C49 C50 C51 -1.0(6)
C49 C48 C53 C54 -44.2(4)
C49 C48 C53 C55 79.8(4)
C49 C50 C51 C52 1.2(6)
C50 C51 C52 C47 0.9(5)
C50 C51 C52 C56 -179.5(3)
C51 C52 C56 C57 53.7(4)
C51 C52 C56 C58 -68.8(4)
C52 C47 C48 C49 3.4(4)
C52 C47 C48 C53 -178.1(2)
C53 C48 C49 C50 -179.7(3)
N2B C18B C19B C20B 174.7(19)
N2B C18B C19B C24B 1(2)
N2B C18B C23B C22B -175.5(19)
N2B C18B C23B C27B 4(3)
C18B C19B C20B C21B 0.3(19)
C18B C19B C24B C25B 136.2(13)
C18B C19B C24B C26B -97.4(16)
C18B C23B C27B C28B -119(2)
C18B C23B C27B C29B 111(2)
C19B C18B C23B C22B 2(2)
C19B C18B C23B C27B -178.2(17)
C19B C20B C21B C22B 3(2)
C20B C19B C24B C25B -36.9(17)
C20B C19B C24B C26B 89.6(16)
C20B C21B C22B C23B -4(2)
C21B C22B C23B C18B 1(2)
C21B C22B C23B C27B -178.7(16)
C22B C23B C27B C28B 61(2)
C22B C23B C27B C29B -69(2)
C23B C18B C19B C20B -3(2)
C23B C18B C19B C24B -176.1(14)
C24B C19B C20B C21B 173.7(12)

loop_
_exptl_oxdiff_crystal_face_indexfrac_h
_exptl_oxdiff_crystal_face_indexfrac_k
_exptl_oxdiff_crystal_face_indexfrac_l
_exptl_oxdiff_crystal_face_x
_exptl_oxdiff_crystal_face_y
_exptl_oxdiff_crystal_face_z
0.0000 -0.0000 -1.0000 -0.0229 0.0162 -0.0213
-0.0000 0.0000 1.0000 0.0229 -0.0162 0.0213
-1.0000 2.0001 4.9992 0.2159 -0.1301 -0.0466
2.9999 -4.9998 -2.9979 -0.3507 0.1438 0.3317
5.0002 4.0005 -3.0000 -0.2685 -0.4389 -0.1864
-4.0002 -5.0003 5.0005 0.2351 0.4033 0.3185
-5.0001 -2.0006 -0.0005 0.2435 0.3827 -0.0042
-2.0001 -1.0000 4.9998 0.2077 0.0826 0.1173
5.0000 -0.9996 -2.9986 -0.3780 -0.1770 0.1305
-0.9999 4.9998 -3.0016 0.0982 -0.1578 -0.4069
-0.0001 -0.9998 5.0002 0.0928 -0.0286 0.1697
7.0000 3.0018 21.0005 0.1450 -0.8863 0.4396
4.9997 -5.9985 21.0026 0.0629 -0.3036 0.9577
6.0001 7.0015 16.9991 0.1984 -0.9755 0.0749
-6.0001 -7.0015 -16.9991 -0.1984 0.9755 -0.0749
-7.0000 -3.0018 -21.0005 -0.1450 0.8863 -0.4396
-2.0001 3.0010 26.9984 0.7998 -0.4832 0.3315
